data_4315070
loop_
_publ_author_name
'Andrea M. Corrente'
'Tristram Chivers'

_publ_contact_author_address
;
Department of Chemistry
University of Calgary, Calgary, Alberta 
T2N 1N4, Canada
;
_publ_contact_author_name 'Prof. T. Chivers'
_publ_section_title
;
 Lanthanide Complexes of Boraamidinate Ligands: Synthesis and X-ray
 Structures of {[Li(THF)4][bamLnCl2(THF)]}2 (bam= [PhB(NDipp)2]2-; Ln = Y,
 Pr, Nd, Sm, Ho, Er, Yb) and {bamLnCl(THF)2}2 (Ln = Y, Sm)
;
_journal_name_full 'Inorganic Chemistry'
_journal_page_first 2457
_journal_page_last 2463
_journal_paper_doi 10.1021/ic9023184
_journal_volume 49
_journal_year 2010
_chemical_formula_moiety 'C58 H95 B Cl2 Li N2 O7 Yb'
_chemical_formula_sum 'C58 H95 B Cl2 Li N2 O7 Yb'
_chemical_formula_weight 1194.05
_chemical_name_systematic
; 
 ? 
;
_space_group_IT_number 14
_symmetry_cell_setting monoclinic
_symmetry_space_group_name_Hall '-P 2yn'
_symmetry_space_group_name_H-M 'P 1 21/n 1'
_atom_sites_solution_hydrogens geom
_atom_sites_solution_primary direct
_atom_sites_solution_secondary difmap
_audit_creation_method SHELXL-97
_cell_angle_alpha 90.00
_cell_angle_beta 102.86(3)
_cell_angle_gamma 90.00
_cell_formula_units_Z 4
_cell_length_a 13.394(3)
_cell_length_b 21.458(4)
_cell_length_c 22.062(4)
_cell_measurement_reflns_used 54758
_cell_measurement_temperature 173(2)
_cell_measurement_theta_max 25.03
_cell_measurement_theta_min 2.68
_cell_volume 6182(2)
_computing_cell_refinement 'Nonius DENZO'
_computing_data_collection 'Nonius COLLECT'
_computing_data_reduction 'Nonius DENZO'
_computing_molecular_graphics 'Bruker SHELXTL'
_computing_publication_material 'Bruker SHELXTL'
_computing_structure_refinement 'SHELXL-97 (Sheldrick, 1997)'
_computing_structure_solution 'SHELXS-97 (Sheldrick, 1990)'
_diffrn_ambient_temperature 173(2)
_diffrn_measured_fraction_theta_full 0.979
_diffrn_measured_fraction_theta_max 0.979
_diffrn_measurement_device_type 'Nonius Kappa CCD'
_diffrn_measurement_method 'phi\omega scans'
_diffrn_radiation_monochromator graphite
_diffrn_radiation_source 'fine-focus sealed tube'
_diffrn_radiation_type MoK\a
_diffrn_radiation_wavelength 0.71073
_diffrn_reflns_av_R_equivalents 0.0366
_diffrn_reflns_av_sigmaI/netI 0.0401
_diffrn_reflns_limit_h_max 15
_diffrn_reflns_limit_h_min -15
_diffrn_reflns_limit_k_max 25
_diffrn_reflns_limit_k_min -25
_diffrn_reflns_limit_l_max 26
_diffrn_reflns_limit_l_min -26
_diffrn_reflns_number 54758
_diffrn_reflns_theta_full 25.03
_diffrn_reflns_theta_max 25.03
_diffrn_reflns_theta_min 2.68
_exptl_absorpt_coefficient_mu 1.647
_exptl_absorpt_correction_T_max 0.7785
_exptl_absorpt_correction_T_min 0.6555
_exptl_absorpt_correction_type integration
_exptl_absorpt_process_details 'HKL Scalepack (Otwinowski and Minor 1997)'
_exptl_crystal_colour red
_exptl_crystal_density_diffrn 1.283
_exptl_crystal_density_method 'not measured'
_exptl_crystal_description block
_exptl_crystal_F_000 2500
_exptl_crystal_size_max 0.28
_exptl_crystal_size_mid 0.20
_exptl_crystal_size_min 0.16
_refine_diff_density_max 1.070
_refine_diff_density_min -0.491
_refine_diff_density_rms 0.096
_refine_ls_extinction_method none
_refine_ls_goodness_of_fit_ref 1.073
_refine_ls_hydrogen_treatment constr
_refine_ls_matrix_type full
_refine_ls_number_parameters 657
_refine_ls_number_reflns 10686
_refine_ls_number_restraints 0
_refine_ls_restrained_S_all 1.073
_refine_ls_R_factor_all 0.0593
_refine_ls_R_factor_gt 0.0453
_refine_ls_shift/su_max 0.003
_refine_ls_shift/su_mean 0.000
_refine_ls_structure_factor_coef Fsqd
_refine_ls_weighting_details 'calc w=1/[\s^2^(Fo^2^)+(0.0375P)^2^+22.3079P] where P=(Fo^2^+2Fc^2^)/3'
_refine_ls_weighting_scheme calc
_refine_ls_wR_factor_gt 0.1036
_refine_ls_wR_factor_ref 0.1136
_reflns_number_gt 8861
_reflns_number_total 10686
_reflns_threshold_expression >2sigma(I)
_cod_data_source_file ic9023184_si_001_7.cif
_cod_data_source_block Compound9g
_cod_depositor_comments
;
The following automatic conversions were performed:

'_symmetry_cell_setting' value 'Monoclinic' changed to 'monoclinic'
according to the built-in table from CIF Core dictionary named
'cif_core.dic' version 2.4.1 from
2010-06-29.

'_exptl_absorpt_correction_type' value 'Integration'
changed to 'integration' according to the built-in table from CIF
Core dictionary named 'cif_core.dic' version 2.4.1 from 2010-06-29.

Automatic conversion script
Id: cif_fix_values 1646 2011-03-28 12:23:43Z adriana 
;
_cod_database_code 4315070

loop_
_symmetry_equiv_pos_as_xyz
'x, y, z'
'-x+1/2, y+1/2, -z+1/2'
'-x, -y, -z'
'x-1/2, -y-1/2, z-1/2'

loop_
_atom_site_label
_atom_site_type_symbol
_atom_site_fract_x
_atom_site_fract_y
_atom_site_fract_z
_atom_site_U_iso_or_equiv
_atom_site_adp_type
_atom_site_occupancy
_atom_site_symmetry_multiplicity
_atom_site_calc_flag
_atom_site_refinement_flags
_atom_site_disorder_assembly
_atom_site_disorder_group
Yb1 Yb 1.046450(16) -0.078471(10) 1.058050(9) 0.03055(8) Uani 1 1 d . . .
Cl1 Cl 1.20056(12) -0.07617(7) 1.15146(7) 0.0541(4) Uani 1 1 d . . .
Cl2 Cl 0.88409(9) -0.03270(6) 0.97611(6) 0.0398(3) Uani 1 1 d . . .
N1 N 0.9938(3) -0.17541(19) 1.06348(17) 0.0306(9) Uani 1 1 d . . .
B1 B 1.0518(4) -0.1951(3) 1.0188(2) 0.0330(12) Uani 1 1 d . . .
N2 N 1.0984(3) -0.14328(18) 0.99401(17) 0.0294(8) Uani 1 1 d . . .
C1 C 1.0654(4) -0.2657(3) 1.0003(2) 0.0367(11) Uani 1 1 d . . .
C2 C 0.9914(5) -0.3109(3) 1.0010(3) 0.0457(13) Uani 1 1 d . . .
H2A H 0.9305 -0.2997 1.0136 0.055 Uiso 1 1 calc R . .
C3 C 1.0045(6) -0.3717(3) 0.9837(3) 0.0605(17) Uani 1 1 d . . .
H3A H 0.9522 -0.4014 0.9845 0.073 Uiso 1 1 calc R . .
C4 C 1.0915(6) -0.3899(3) 0.9655(3) 0.0604(17) Uani 1 1 d . . .
H4A H 1.0991 -0.4318 0.9532 0.072 Uiso 1 1 calc R . .
C5 C 1.1673(5) -0.3472(3) 0.9652(3) 0.0531(15) Uani 1 1 d . . .
H5A H 1.2287 -0.3596 0.9538 0.064 Uiso 1 1 calc R . .
C6 C 1.1541(4) -0.2855(3) 0.9816(2) 0.0408(12) Uani 1 1 d . . .
H6A H 1.2065 -0.2560 0.9802 0.049 Uiso 1 1 calc R . .
C7 C 0.9495(4) -0.2126(2) 1.1030(2) 0.0369(12) Uani 1 1 d . . .
C8 C 0.8408(5) -0.2127(3) 1.0942(3) 0.0488(14) Uani 1 1 d . . .
C9 C 0.7963(6) -0.2471(4) 1.1355(3) 0.070(2) Uani 1 1 d . . .
H9A H 0.7239 -0.2475 1.1299 0.084 Uiso 1 1 calc R . .
C10 C 0.8559(7) -0.2803(4) 1.1841(4) 0.085(3) Uani 1 1 d . . .
H10A H 0.8249 -0.3030 1.2120 0.102 Uiso 1 1 calc R . .
C11 C 0.9599(7) -0.2802(4) 1.1915(3) 0.075(2) Uani 1 1 d . . .
H11A H 0.9998 -0.3036 1.2248 0.091 Uiso 1 1 calc R . .
C12 C 1.0105(5) -0.2476(3) 1.1527(3) 0.0519(15) Uani 1 1 d . . .
C13 C 0.7746(4) -0.1771(3) 1.0404(3) 0.0578(17) Uani 1 1 d . . .
H13A H 0.8170 -0.1413 1.0315 0.069 Uiso 1 1 calc R . .
C14 C 0.6784(6) -0.1489(5) 1.0552(4) 0.093(3) Uani 1 1 d . . .
H14A H 0.6480 -0.1193 1.0225 0.139 Uiso 1 1 calc R . .
H14B H 0.6963 -0.1273 1.0953 0.139 Uiso 1 1 calc R . .
H14C H 0.6291 -0.1822 1.0573 0.139 Uiso 1 1 calc R . .
C15 C 0.7505(7) -0.2154(5) 0.9828(4) 0.101(3) Uani 1 1 d . . .
H15A H 0.8143 -0.2299 0.9728 0.152 Uiso 1 1 calc R . .
H15B H 0.7121 -0.1902 0.9483 0.152 Uiso 1 1 calc R . .
H15C H 0.7091 -0.2515 0.9893 0.152 Uiso 1 1 calc R . .
C16 C 1.1263(5) -0.2491(3) 1.1642(3) 0.0566(16) Uani 1 1 d . . .
H16A H 1.1476 -0.2212 1.1330 0.068 Uiso 1 1 calc R . .
C17 C 1.1747(6) -0.2242(4) 1.2294(3) 0.079(2) Uani 1 1 d . . .
H17A H 1.1484 -0.1823 1.2343 0.119 Uiso 1 1 calc R . .
H17B H 1.2493 -0.2224 1.2348 0.119 Uiso 1 1 calc R . .
H17C H 1.1574 -0.2519 1.2608 0.119 Uiso 1 1 calc R . .
C18 C 1.1668(6) -0.3149(4) 1.1565(4) 0.082(2) Uani 1 1 d . . .
H18A H 1.1385 -0.3297 1.1142 0.123 Uiso 1 1 calc R . .
H18B H 1.1461 -0.3431 1.1865 0.123 Uiso 1 1 calc R . .
H18C H 1.2417 -0.3138 1.1640 0.123 Uiso 1 1 calc R . .
C19 C 1.1400(4) -0.1452(2) 0.9414(2) 0.0302(10) Uani 1 1 d . . .
C20 C 1.0796(4) -0.1607(2) 0.8818(2) 0.0353(11) Uani 1 1 d . . .
C21 C 1.1249(5) -0.1637(3) 0.8311(3) 0.0499(15) Uani 1 1 d . . .
H21A H 1.0840 -0.1747 0.7917 0.060 Uiso 1 1 calc R . .
C22 C 1.2270(5) -0.1513(3) 0.8362(3) 0.0596(17) Uani 1 1 d . . .
H22A H 1.2573 -0.1552 0.8013 0.072 Uiso 1 1 calc R . .
C23 C 1.2838(4) -0.1331(3) 0.8930(3) 0.0538(16) Uani 1 1 d . . .
H23A H 1.3539 -0.1232 0.8962 0.065 Uiso 1 1 calc R . .
C24 C 1.2445(4) -0.1284(3) 0.9463(3) 0.0412(12) Uani 1 1 d . . .
C25 C 0.9652(4) -0.1720(3) 0.8712(2) 0.0472(14) Uani 1 1 d . . .
H25A H 0.9457 -0.1680 0.9123 0.057 Uiso 1 1 calc R . .
C26 C 0.9058(5) -0.1223(4) 0.8276(3) 0.072(2) Uani 1 1 d . . .
H26A H 0.8325 -0.1321 0.8186 0.108 Uiso 1 1 calc R . .
H26B H 0.9297 -0.1217 0.7887 0.108 Uiso 1 1 calc R . .
H26C H 0.9173 -0.0813 0.8476 0.108 Uiso 1 1 calc R . .
C27 C 0.9353(5) -0.2376(4) 0.8462(3) 0.066(2) Uani 1 1 d . . .
H27A H 0.9773 -0.2685 0.8732 0.100 Uiso 1 1 calc R . .
H27B H 0.9468 -0.2413 0.8040 0.100 Uiso 1 1 calc R . .
H27C H 0.8629 -0.2450 0.8454 0.100 Uiso 1 1 calc R . .
C28 C 1.3095(4) -0.1078(3) 1.0082(3) 0.0548(16) Uani 1 1 d . . .
H28A H 1.2619 -0.0870 1.0309 0.066 Uiso 1 1 calc R . .
C29 C 1.3554(8) -0.1615(4) 1.0474(5) 0.118(4) Uani 1 1 d . . .
H29A H 1.3009 -0.1900 1.0530 0.177 Uiso 1 1 calc R . .
H29B H 1.3925 -0.1463 1.0881 0.177 Uiso 1 1 calc R . .
H29C H 1.4028 -0.1837 1.0270 0.177 Uiso 1 1 calc R . .
C30 C 1.3909(6) -0.0600(4) 1.0032(4) 0.087(3) Uani 1 1 d . . .
H30A H 1.3594 -0.0254 0.9768 0.130 Uiso 1 1 calc R . .
H30B H 1.4434 -0.0796 0.9849 0.130 Uiso 1 1 calc R . .
H30C H 1.4225 -0.0442 1.0447 0.130 Uiso 1 1 calc R . .
O1 O 0.9501(3) -0.0509(2) 1.13242(17) 0.0501(10) Uani 1 1 d . . .
C31 C 0.9708(6) -0.0774(4) 1.1949(3) 0.076(2) Uani 1 1 d . . .
H31A H 0.9843 -0.1226 1.1933 0.091 Uiso 1 1 calc R . .
H31B H 1.0318 -0.0572 1.2213 0.091 Uiso 1 1 calc R . .
C32 C 0.8857(9) -0.0670(6) 1.2193(4) 0.127(5) Uani 1 1 d . . .
H32A H 0.9073 -0.0569 1.2641 0.152 Uiso 1 1 calc R . .
H32B H 0.8428 -0.1050 1.2148 0.152 Uiso 1 1 calc R . .
C33 C 0.8274(7) -0.0157(4) 1.1863(3) 0.087(3) Uani 1 1 d . . .
H33A H 0.8409 0.0232 1.2109 0.105 Uiso 1 1 calc R . .
H33B H 0.7531 -0.0247 1.1778 0.105 Uiso 1 1 calc R . .
C34 C 0.8634(5) -0.0098(3) 1.1264(3) 0.0654(19) Uani 1 1 d . . .
H34A H 0.8083 -0.0222 1.0905 0.078 Uiso 1 1 calc R . .
H34B H 0.8835 0.0337 1.1202 0.078 Uiso 1 1 calc R . .
Li1 Li 0.4740(8) 0.0069(6) 0.7024(5) 0.059(3) Uani 1 1 d . . .
O2 O 0.5312(3) -0.0494(2) 0.7681(2) 0.0626(12) Uani 1 1 d . . .
C35 C 0.4740(5) -0.0763(4) 0.8091(3) 0.0647(18) Uani 1 1 d . . .
H35A H 0.4376 -0.1142 0.7904 0.078 Uiso 1 1 calc R . .
H35B H 0.4231 -0.0462 0.8180 0.078 Uiso 1 1 calc R . .
C36 C 0.5507(6) -0.0919(6) 0.8666(4) 0.110(4) Uani 1 1 d . . .
H36A H 0.5401 -0.0653 0.9013 0.131 Uiso 1 1 calc R . .
H36B H 0.5429 -0.1360 0.8780 0.131 Uiso 1 1 calc R . .
C37 C 0.6456(6) -0.0825(7) 0.8567(4) 0.146(6) Uani 1 1 d . . .
H37A H 0.6836 -0.1224 0.8612 0.175 Uiso 1 1 calc R . .
H37B H 0.6834 -0.0529 0.8881 0.175 Uiso 1 1 calc R . .
C38 C 0.6386(5) -0.0575(4) 0.7950(3) 0.070(2) Uani 1 1 d . . .
H38A H 0.6750 -0.0171 0.7973 0.083 Uiso 1 1 calc R . .
H38B H 0.6696 -0.0868 0.7697 0.083 Uiso 1 1 calc R . .
O3 O 0.5858(3) 0.0319(2) 0.6645(2) 0.0612(11) Uani 1 1 d . . .
C39 C 0.6371(6) 0.0906(4) 0.6799(3) 0.069(2) Uani 1 1 d . . .
H39A H 0.6553 0.0962 0.7256 0.083 Uiso 1 1 calc R . .
H39B H 0.5917 0.1254 0.6615 0.083 Uiso 1 1 calc R . .
C40 C 0.7300(8) 0.0902(6) 0.6550(5) 0.111(4) Uani 1 1 d . . .
H40A H 0.7184 0.1120 0.6145 0.133 Uiso 1 1 calc R . .
H40B H 0.7878 0.1102 0.6843 0.133 Uiso 1 1 calc R . .
C41 C 0.7497(8) 0.0242(7) 0.6478(7) 0.144(5) Uani 1 1 d . . .
H41A H 0.7925 0.0069 0.6866 0.173 Uiso 1 1 calc R . .
H41B H 0.7849 0.0174 0.6134 0.173 Uiso 1 1 calc R . .
C42 C 0.6473(8) -0.0049(4) 0.6338(5) 0.098(3) Uani 1 1 d . . .
H42A H 0.6185 -0.0053 0.5884 0.117 Uiso 1 1 calc R . .
H42B H 0.6512 -0.0483 0.6493 0.117 Uiso 1 1 calc R . .
O4 O 0.3604(4) -0.0286(3) 0.6433(2) 0.0741(14) Uani 1 1 d . . .
C43 C 0.3753(7) -0.0712(4) 0.5965(4) 0.089(3) Uani 1 1 d . . .
H43A H 0.4032 -0.1111 0.6155 0.106 Uiso 1 1 calc R . .
H43B H 0.4238 -0.0537 0.5730 0.106 Uiso 1 1 calc R . .
C44 C 0.2730(8) -0.0809(7) 0.5547(6) 0.148(6) Uani 1 1 d . . .
H44A H 0.2766 -0.0734 0.5110 0.178 Uiso 1 1 calc R . .
H44B H 0.2500 -0.1243 0.5583 0.178 Uiso 1 1 calc R . .
C45 C 0.2053(9) -0.0398(9) 0.5721(8) 0.187(7) Uani 1 1 d . . .
H45A H 0.1375 -0.0595 0.5687 0.224 Uiso 1 1 calc R . .
H45B H 0.1969 -0.0021 0.5456 0.224 Uiso 1 1 calc R . .
O5 O 0.4245(4) 0.0779(2) 0.7398(2) 0.0665(13) Uani 1 1 d . . .
C47 C 0.3602(6) 0.1261(4) 0.7058(3) 0.076(2) Uani 1 1 d . . .
H47A H 0.2899 0.1102 0.6897 0.091 Uiso 1 1 calc R . .
H47B H 0.3880 0.1405 0.6702 0.091 Uiso 1 1 calc R . .
C48 C 0.3595(6) 0.1778(4) 0.7505(4) 0.078(2) Uani 1 1 d . . .
H48A H 0.3010 0.1738 0.7708 0.093 Uiso 1 1 calc R . .
H48B H 0.3556 0.2187 0.7294 0.093 Uiso 1 1 calc R . .
C49 C 0.4589(7) 0.1704(4) 0.7965(3) 0.075(2) Uani 1 1 d . . .
H49A H 0.5156 0.1903 0.7814 0.091 Uiso 1 1 calc R . .
H49B H 0.4554 0.1887 0.8372 0.091 Uiso 1 1 calc R . .
C50 C 0.4720(6) 0.1016(4) 0.8010(3) 0.0685(19) Uani 1 1 d . . .
H50A H 0.5455 0.0904 0.8122 0.082 Uiso 1 1 calc R . .
H50B H 0.4380 0.0843 0.8328 0.082 Uiso 1 1 calc R . .
O6 O -0.0369(7) -0.0582(4) 0.6081(4) 0.132(3) Uani 1 1 d . . .
C51 C -0.0160(13) -0.0899(6) 0.6621(5) 0.143(5) Uani 1 1 d . . .
H51A H -0.0720 -0.0842 0.6842 0.172 Uiso 1 1 calc R . .
H51B H 0.0484 -0.0744 0.6890 0.172 Uiso 1 1 calc R . .
C52 C -0.0054(12) -0.1574(6) 0.6476(5) 0.154(5) Uani 1 1 d . . .
H52A H 0.0674 -0.1702 0.6586 0.185 Uiso 1 1 calc R . .
H52B H -0.0448 -0.1836 0.6709 0.185 Uiso 1 1 calc R . .
C53 C -0.0464(13) -0.1631(6) 0.5807(6) 0.162(6) Uani 1 1 d . . .
H53A H -0.1002 -0.1955 0.5711 0.194 Uiso 1 1 calc R . .
H53B H 0.0082 -0.1726 0.5583 0.194 Uiso 1 1 calc R . .
C54 C -0.0904(12) -0.0984(7) 0.5650(6) 0.154(5) Uani 1 1 d . . .
H54A H -0.0837 -0.0861 0.5228 0.184 Uiso 1 1 calc R . .
H54B H -0.1639 -0.0977 0.5661 0.184 Uiso 1 1 calc R . .
O7 O 0.1114(5) 0.1330(4) 0.6077(4) 0.117(2) Uani 1 1 d . . .
C55 C 0.0101(8) 0.1191(6) 0.5990(6) 0.124(4) Uani 1 1 d . . .
H55A H 0.0008 0.0805 0.6217 0.149 Uiso 1 1 calc R . .
H55B H -0.0202 0.1126 0.5543 0.149 Uiso 1 1 calc R . .
C56 C -0.0392(11) 0.1711(8) 0.6225(12) 0.260(13) Uani 1 1 d . . .
H56A H -0.1057 0.1811 0.5942 0.313 Uiso 1 1 calc R . .
H56B H -0.0507 0.1619 0.6644 0.313 Uiso 1 1 calc R . .
C57 C 0.0312(12) 0.2210(8) 0.6248(10) 0.204(8) Uani 1 1 d . . .
H57A H 0.0031 0.2522 0.5924 0.244 Uiso 1 1 calc R . .
H57B H 0.0432 0.2416 0.6659 0.244 Uiso 1 1 calc R . .
C58 C 0.1177(9) 0.1984(6) 0.6152(8) 0.159(6) Uani 1 1 d . . .
H58A H 0.1743 0.2089 0.6510 0.191 Uiso 1 1 calc R . .
H58B H 0.1329 0.2176 0.5775 0.191 Uiso 1 1 calc R . .
C46 C 0.2535(7) -0.0234(7) 0.6392(7) 0.179(8) Uani 1 1 d . . .
H46A H 0.2350 0.0195 0.6491 0.215 Uiso 1 1 calc R . .
H46B H 0.2310 -0.0529 0.6681 0.215 Uiso 1 1 calc R . .

loop_
_atom_site_aniso_label
_atom_site_aniso_U_11
_atom_site_aniso_U_22
_atom_site_aniso_U_33
_atom_site_aniso_U_23
_atom_site_aniso_U_13
_atom_site_aniso_U_12
Yb1 0.03524(13) 0.02567(12) 0.02907(12) -0.00053(9) 0.00359(8) 0.00346(9)
Cl1 0.0589(9) 0.0486(9) 0.0436(7) -0.0007(6) -0.0128(6) -0.0028(7)
Cl2 0.0350(6) 0.0345(7) 0.0451(7) 0.0067(5) -0.0011(5) -0.0011(5)
N1 0.032(2) 0.029(2) 0.032(2) 0.0044(17) 0.0081(16) -0.0004(17)
B1 0.034(3) 0.033(3) 0.030(3) -0.002(2) 0.002(2) 0.001(2)
N2 0.030(2) 0.025(2) 0.034(2) -0.0016(16) 0.0080(16) 0.0011(17)
C1 0.043(3) 0.034(3) 0.031(2) 0.003(2) 0.005(2) 0.004(2)
C2 0.052(3) 0.035(3) 0.054(3) -0.003(3) 0.020(3) 0.000(3)
C3 0.086(5) 0.036(4) 0.063(4) -0.003(3) 0.025(4) -0.016(3)
C4 0.087(5) 0.032(3) 0.064(4) -0.006(3) 0.020(4) 0.005(3)
C5 0.063(4) 0.037(3) 0.061(4) -0.005(3) 0.018(3) 0.012(3)
C6 0.040(3) 0.035(3) 0.046(3) 0.001(2) 0.006(2) 0.009(2)
C7 0.047(3) 0.029(3) 0.037(3) 0.004(2) 0.015(2) 0.003(2)
C8 0.052(3) 0.042(3) 0.058(3) 0.009(3) 0.024(3) 0.000(3)
C9 0.069(4) 0.073(5) 0.078(5) 0.024(4) 0.039(4) -0.005(4)
C10 0.101(6) 0.094(7) 0.073(5) 0.037(5) 0.047(5) -0.005(5)
C11 0.100(6) 0.075(6) 0.053(4) 0.034(4) 0.019(4) 0.002(4)
C12 0.075(4) 0.041(4) 0.040(3) 0.011(2) 0.013(3) 0.003(3)
C13 0.039(3) 0.064(5) 0.074(4) 0.025(3) 0.019(3) 0.003(3)
C14 0.066(5) 0.102(7) 0.112(7) 0.005(5) 0.021(5) 0.027(5)
C15 0.118(7) 0.114(8) 0.059(5) 0.008(5) -0.006(5) 0.046(6)
C16 0.061(4) 0.047(4) 0.057(4) 0.009(3) 0.003(3) 0.009(3)
C17 0.097(6) 0.066(5) 0.060(4) 0.010(4) -0.014(4) 0.018(4)
C18 0.099(6) 0.066(5) 0.074(5) 0.010(4) 0.001(4) 0.033(5)
C19 0.031(2) 0.021(2) 0.041(3) 0.004(2) 0.012(2) 0.0020(19)
C20 0.039(3) 0.034(3) 0.035(3) -0.001(2) 0.012(2) 0.002(2)
C21 0.055(4) 0.057(4) 0.040(3) -0.004(3) 0.017(3) 0.001(3)
C22 0.065(4) 0.070(5) 0.054(4) -0.005(3) 0.035(3) 0.006(4)
C23 0.039(3) 0.055(4) 0.074(4) -0.006(3) 0.026(3) -0.008(3)
C24 0.032(3) 0.038(3) 0.056(3) -0.003(2) 0.017(2) 0.004(2)
C25 0.037(3) 0.065(4) 0.040(3) -0.009(3) 0.007(2) 0.000(3)
C26 0.051(4) 0.102(7) 0.060(4) 0.000(4) 0.006(3) 0.028(4)
C27 0.055(4) 0.088(6) 0.052(4) -0.018(4) 0.003(3) -0.030(4)
C28 0.034(3) 0.065(4) 0.064(4) -0.009(3) 0.009(3) -0.006(3)
C29 0.115(7) 0.078(7) 0.120(8) -0.008(6) -0.064(6) 0.006(6)
C30 0.069(5) 0.085(6) 0.108(6) -0.035(5) 0.023(5) -0.027(4)
O1 0.065(3) 0.047(2) 0.041(2) 0.0050(18) 0.0173(19) 0.020(2)
C31 0.106(6) 0.085(6) 0.040(3) 0.018(3) 0.023(4) 0.039(5)
C32 0.158(10) 0.168(11) 0.080(6) 0.055(7) 0.079(7) 0.071(9)
C33 0.100(6) 0.105(7) 0.069(5) 0.017(5) 0.044(4) 0.047(5)
C34 0.075(5) 0.059(4) 0.070(4) 0.014(3) 0.033(4) 0.029(4)
Li1 0.058(6) 0.068(8) 0.053(6) -0.006(5) 0.019(5) -0.002(6)
O2 0.048(2) 0.069(3) 0.074(3) 0.013(2) 0.020(2) 0.001(2)
C35 0.048(4) 0.070(5) 0.080(5) 0.004(4) 0.023(3) 0.000(3)
C36 0.069(5) 0.170(11) 0.089(6) 0.041(6) 0.018(5) -0.027(6)
C37 0.049(5) 0.294(18) 0.091(7) 0.072(9) 0.007(4) -0.020(7)
C38 0.048(4) 0.086(6) 0.074(5) 0.000(4) 0.012(3) -0.006(4)
O3 0.071(3) 0.051(3) 0.065(3) -0.004(2) 0.025(2) -0.002(2)
C39 0.083(5) 0.059(5) 0.067(4) -0.017(3) 0.018(4) -0.020(4)
C40 0.099(7) 0.142(10) 0.102(7) -0.042(7) 0.047(6) -0.063(7)
C41 0.083(7) 0.161(13) 0.203(13) -0.045(11) 0.062(8) 0.012(8)
C42 0.127(8) 0.067(6) 0.119(7) 0.002(5) 0.072(6) 0.003(6)
O4 0.068(3) 0.075(4) 0.080(3) -0.027(3) 0.019(3) 0.000(3)
C43 0.093(6) 0.074(6) 0.094(6) -0.029(5) 0.010(5) 0.015(5)
C44 0.082(7) 0.214(16) 0.138(10) -0.097(10) 0.001(7) -0.006(8)
C45 0.073(8) 0.24(2) 0.227(17) -0.053(15) -0.008(9) -0.020(10)
O5 0.077(3) 0.068(3) 0.050(2) -0.013(2) 0.004(2) 0.015(3)
C47 0.081(5) 0.081(6) 0.056(4) 0.001(4) -0.003(4) 0.014(4)
C48 0.097(6) 0.049(4) 0.088(5) 0.005(4) 0.023(5) 0.007(4)
C49 0.105(6) 0.057(5) 0.063(4) -0.006(4) 0.015(4) -0.001(4)
C50 0.088(5) 0.068(5) 0.047(4) -0.008(3) 0.010(3) 0.013(4)
O6 0.143(7) 0.116(7) 0.145(7) -0.009(6) 0.050(6) -0.016(5)
C51 0.249(17) 0.104(10) 0.080(7) 0.006(6) 0.045(9) -0.014(10)
C52 0.256(17) 0.101(10) 0.099(8) 0.022(7) 0.026(9) 0.033(10)
C53 0.282(19) 0.089(9) 0.121(10) -0.036(7) 0.062(11) -0.050(11)
C54 0.194(14) 0.139(13) 0.108(9) -0.019(9) -0.007(9) -0.022(11)
O7 0.075(4) 0.097(5) 0.179(7) -0.028(5) 0.025(4) -0.008(4)
C55 0.093(8) 0.111(10) 0.163(11) -0.015(8) 0.017(7) -0.030(7)
C56 0.110(11) 0.152(16) 0.56(4) 0.12(2) 0.166(18) 0.025(10)
C57 0.161(14) 0.133(14) 0.36(3) -0.003(15) 0.149(16) 0.020(12)
C58 0.091(8) 0.087(9) 0.289(18) -0.060(10) 0.021(10) -0.002(7)
C46 0.062(6) 0.234(17) 0.254(16) -0.162(14) 0.063(8) -0.038(8)

loop_
_atom_type_symbol
_atom_type_description
_atom_type_scat_dispersion_real
_atom_type_scat_dispersion_imag
_atom_type_scat_source
C C 0.0033 0.0016 'International Tables Vol C Tables 4.2.6.8 and 6.1.1.4'
H H 0.0000 0.0000 'International Tables Vol C Tables 4.2.6.8 and 6.1.1.4'
Li Li -0.0003 0.0001 'International Tables Vol C Tables 4.2.6.8 and 6.1.1.4'
B B 0.0013 0.0007 'International Tables Vol C Tables 4.2.6.8 and 6.1.1.4'
N N 0.0061 0.0033 'International Tables Vol C Tables 4.2.6.8 and 6.1.1.4'
O O 0.0106 0.0060 'International Tables Vol C Tables 4.2.6.8 and 6.1.1.4'
Cl Cl 0.1484 0.1585 'International Tables Vol C Tables 4.2.6.8 and 6.1.1.4'
Yb Yb -0.3850 5.5486 'International Tables Vol C Tables 4.2.6.8 and 6.1.1.4'

loop_
_geom_angle_atom_site_label_1
_geom_angle_atom_site_label_2
_geom_angle_atom_site_label_3
_geom_angle
_geom_angle_site_symmetry_1
_geom_angle_site_symmetry_3
_geom_angle_publ_flag
N2 Yb1 N1 65.83(14) . . ?
N2 Yb1 O1 153.82(15) . . ?
N1 Yb1 O1 88.15(15) . . ?
N2 Yb1 Cl1 102.37(11) . . ?
N1 Yb1 Cl1 100.59(10) . . ?
O1 Yb1 Cl1 84.52(11) . . ?
N2 Yb1 B1 32.88(16) . . ?
N1 Yb1 B1 33.05(16) . . ?
O1 Yb1 B1 121.20(17) . . ?
Cl1 Yb1 B1 101.79(12) . . ?
N2 Yb1 Cl2 97.08(10) . . ?
N1 Yb1 Cl2 99.22(10) . . ?
O1 Yb1 Cl2 83.73(10) . . ?
Cl1 Yb1 Cl2 156.56(5) . . ?
B1 Yb1 Cl2 101.64(12) . . ?
N2 Yb1 Cl2 101.48(11) . 3_757 ?
N1 Yb1 Cl2 166.36(10) . 3_757 ?
O1 Yb1 Cl2 104.13(11) . 3_757 ?
Cl1 Yb1 Cl2 86.69(5) . 3_757 ?
B1 Yb1 Cl2 134.34(13) . 3_757 ?
Cl2 Yb1 Cl2 76.65(4) . 3_757 ?
N2 Yb1 Yb1 101.87(10) . 3_757 ?
N1 Yb1 Yb1 136.51(10) . 3_757 ?
O1 Yb1 Yb1 95.03(9) . 3_757 ?
Cl1 Yb1 Yb1 122.90(4) . 3_757 ?
B1 Yb1 Yb1 125.21(12) . 3_757 ?
Cl2 Yb1 Yb1 38.67(3) . 3_757 ?
Cl2 Yb1 Yb1 37.98(3) 3_757 3_757 ?
Yb1 Cl2 Yb1 103.35(4) . 3_757 ?
C7 N1 B1 128.4(4) . . ?
C7 N1 Yb1 138.8(3) . . ?
B1 N1 Yb1 90.6(3) . . ?
N2 B1 N1 112.2(5) . . ?
N2 B1 C1 123.6(4) . . ?
N1 B1 C1 124.2(5) . . ?
N2 B1 Yb1 56.1(2) . . ?
N1 B1 Yb1 56.3(3) . . ?
C1 B1 Yb1 174.3(4) . . ?
C19 N2 B1 125.4(4) . . ?
C19 N2 Yb1 142.6(3) . . ?
B1 N2 Yb1 91.0(3) . . ?
C2 C1 C6 116.4(5) . . ?
C2 C1 B1 122.6(5) . . ?
C6 C1 B1 121.0(5) . . ?
C3 C2 C1 121.4(6) . . ?
C4 C3 C2 121.2(6) . . ?
C5 C4 C3 119.3(6) . . ?
C4 C5 C6 119.8(6) . . ?
C5 C6 C1 121.8(6) . . ?
N1 C7 C8 118.5(5) . . ?
N1 C7 C12 121.8(5) . . ?
C8 C7 C12 119.7(5) . . ?
C9 C8 C7 118.8(6) . . ?
C9 C8 C13 120.8(6) . . ?
C7 C8 C13 120.3(5) . . ?
C10 C9 C8 121.2(7) . . ?
C11 C10 C9 119.3(6) . . ?
C10 C11 C12 123.3(7) . . ?
C11 C12 C7 117.6(6) . . ?
C11 C12 C16 120.4(6) . . ?
C7 C12 C16 122.0(5) . . ?
C15 C13 C8 111.5(6) . . ?
C15 C13 C14 111.7(7) . . ?
C8 C13 C14 114.0(6) . . ?
C12 C16 C18 112.0(6) . . ?
C12 C16 C17 110.7(6) . . ?
C18 C16 C17 109.7(5) . . ?
N2 C19 C20 121.8(4) . . ?
N2 C19 C24 119.7(4) . . ?
C20 C19 C24 118.4(4) . . ?
C21 C20 C19 119.7(5) . . ?
C21 C20 C25 118.5(5) . . ?
C19 C20 C25 121.8(4) . . ?
C22 C21 C20 122.2(6) . . ?
C23 C22 C21 117.9(5) . . ?
C22 C23 C24 123.7(5) . . ?
C23 C24 C19 117.7(5) . . ?
C23 C24 C28 122.3(5) . . ?
C19 C24 C28 120.0(5) . . ?
C20 C25 C27 112.1(5) . . ?
C20 C25 C26 110.4(5) . . ?
C27 C25 C26 110.8(5) . . ?
C29 C28 C24 112.3(6) . . ?
C29 C28 C30 110.8(7) . . ?
C24 C28 C30 114.2(6) . . ?
C34 O1 C31 107.8(4) . . ?
C34 O1 Yb1 129.7(3) . . ?
C31 O1 Yb1 122.4(4) . . ?
C32 C31 O1 107.7(6) . . ?
C31 C32 C33 109.1(7) . . ?
C32 C33 C34 105.2(6) . . ?
O1 C34 C33 106.0(5) . . ?
O2 Li1 O5 107.0(5) . . ?
O2 Li1 O4 112.7(7) . . ?
O5 Li1 O4 108.0(6) . . ?
O2 Li1 O3 106.5(6) . . ?
O5 Li1 O3 109.8(6) . . ?
O4 Li1 O3 112.7(5) . . ?
C35 O2 C38 108.4(5) . . ?
C35 O2 Li1 123.7(5) . . ?
C38 O2 Li1 125.8(5) . . ?
O2 C35 C36 105.4(5) . . ?
C37 C36 C35 109.0(7) . . ?
C36 C37 C38 110.0(7) . . ?
O2 C38 C37 106.4(6) . . ?
C42 O3 C39 107.7(6) . . ?
C42 O3 Li1 129.5(6) . . ?
C39 O3 Li1 120.8(5) . . ?
O3 C39 C40 107.7(6) . . ?
C41 C40 C39 103.7(8) . . ?
C40 C41 C42 104.6(8) . . ?
O3 C42 C41 105.9(8) . . ?
C46 O4 C43 107.9(7) . . ?
C46 O4 Li1 130.2(6) . . ?
C43 O4 Li1 121.8(6) . . ?
O4 C43 C44 106.3(7) . . ?
C45 C44 C43 108.0(9) . . ?
C44 C45 C46 104.8(11) . . ?
C47 O5 C50 108.7(5) . . ?
C47 O5 Li1 124.5(5) . . ?
C50 O5 Li1 123.9(5) . . ?
O5 C47 C48 106.2(6) . . ?
C47 C48 C49 103.7(6) . . ?
C50 C49 C48 103.0(6) . . ?
O5 C50 C49 105.4(6) . . ?
C51 O6 C54 105.8(11) . . ?
O6 C51 C52 108.1(10) . . ?
C53 C52 C51 105.4(10) . . ?
C52 C53 C54 101.1(10) . . ?
O6 C54 C53 107.6(11) . . ?
C55 O7 C58 105.5(9) . . ?
O7 C55 C56 107.4(10) . . ?
C57 C56 C55 104.0(11) . . ?
C58 C57 C56 108.6(14) . . ?
C57 C58 O7 110.6(12) . . ?
O4 C46 C45 104.3(9) . . ?

loop_
_geom_bond_atom_site_label_1
_geom_bond_atom_site_label_2
_geom_bond_distance
_geom_bond_site_symmetry_2
_geom_bond_publ_flag
Yb1 N2 2.203(4) . ?
Yb1 N1 2.208(4) . ?
Yb1 O1 2.377(4) . ?
Yb1 Cl1 2.5723(16) . ?
Yb1 B1 2.654(6) . ?
Yb1 Cl2 2.6856(15) . ?
Yb1 Cl2 2.7269(14) 3_757 ?
Yb1 Yb1 4.2463(8) 3_757 ?
Cl2 Yb1 2.7269(14) 3_757 ?
N1 C7 1.406(6) . ?
N1 B1 1.447(7) . ?
B1 N2 1.441(7) . ?
B1 C1 1.591(8) . ?
N2 C19 1.396(6) . ?
C1 C2 1.389(8) . ?
C1 C6 1.406(7) . ?
C2 C3 1.381(8) . ?
C3 C4 1.372(9) . ?
C4 C5 1.369(9) . ?
C5 C6 1.395(8) . ?
C7 C8 1.425(8) . ?
C7 C12 1.427(7) . ?
C8 C9 1.402(8) . ?
C8 C13 1.522(8) . ?
C9 C10 1.384(10) . ?
C10 C11 1.365(11) . ?
C11 C12 1.393(9) . ?
C12 C16 1.515(9) . ?
C13 C15 1.488(11) . ?
C13 C14 1.522(9) . ?
C16 C18 1.536(9) . ?
C16 C17 1.536(9) . ?
C19 C20 1.421(7) . ?
C19 C24 1.427(7) . ?
C20 C21 1.386(7) . ?
C20 C25 1.518(7) . ?
C21 C22 1.373(9) . ?
C22 C23 1.371(9) . ?
C23 C24 1.394(8) . ?
C24 C28 1.513(8) . ?
C25 C27 1.533(9) . ?
C25 C26 1.536(9) . ?
C28 C29 1.489(11) . ?
C28 C30 1.519(9) . ?
O1 C34 1.441(7) . ?
O1 C31 1.460(7) . ?
C31 C32 1.382(11) . ?
C32 C33 1.448(11) . ?
C33 C34 1.510(9) . ?
Li1 O2 1.911(13) . ?
Li1 O5 1.920(12) . ?
Li1 O4 1.927(12) . ?
Li1 O3 1.946(11) . ?
O2 C35 1.431(8) . ?
O2 C38 1.441(8) . ?
C35 C36 1.483(11) . ?
C36 C37 1.351(11) . ?
C37 C38 1.446(11) . ?
O3 C42 1.418(9) . ?
O3 C39 1.439(8) . ?
C39 C40 1.468(11) . ?
C40 C41 1.454(15) . ?
C41 C42 1.476(13) . ?
O4 C46 1.419(10) . ?
O4 C43 1.425(9) . ?
C43 C44 1.486(12) . ?
C44 C45 1.380(17) . ?
C45 C46 1.520(17) . ?
O5 C47 1.445(8) . ?
O5 C50 1.450(8) . ?
C47 C48 1.486(10) . ?
C48 C49 1.492(11) . ?
C49 C50 1.489(10) . ?
O6 C51 1.344(12) . ?
O6 C54 1.362(13) . ?
C51 C52 1.495(15) . ?
C52 C53 1.461(15) . ?
C53 C54 1.517(17) . ?
O7 C55 1.361(11) . ?
O7 C58 1.412(12) . ?
C55 C56 1.450(19) . ?
C56 C57 1.419(19) . ?
C57 C58 1.316(15) . ?
